data_4065877
loop_
_publ_author_name
'Ito, Masato'
'Endo, Yoshinori'
'Tejima, Noriko'
'Ikariya, Takao'

_publ_section_title
;
 Bifunctional Triflylamide-Tethered Cp&#x2032;Rh and Cp&#x2032;Ir
 Complexes: A New Entry for Asymmetric Hydrogenation Catalysts
;
_journal_issue 11
_journal_name_full Organometallics
_journal_page_first 2397
_journal_paper_doi 10.1021/om1001809
_journal_volume 29
_journal_year 2010
_chemical_formula_moiety 'C14 H19 Cl F3 Ir N2 O2 S '
_chemical_formula_sum 'C14 H19 Cl F3 Ir N2 O2 S'
_chemical_formula_weight 564.04
_space_group_IT_number 2
_symmetry_cell_setting triclinic
_symmetry_Int_Tables_number 2
_symmetry_space_group_name_Hall '-P 1'
_symmetry_space_group_name_H-M 'P -1'
_cell_angle_alpha 76.665(11)
_cell_angle_beta 87.742(11)
_cell_angle_gamma 85.661(10)
_cell_formula_units_Z 4
_cell_length_a 9.413(4)
_cell_length_b 14.029(5)
_cell_length_c 14.353(6)
_cell_measurement_reflns_used 4311
_cell_measurement_temperature 93.1
_cell_measurement_theta_max 27.5
_cell_measurement_theta_min 3.0
_cell_volume 1838.5(13)
_computing_cell_refinement CrystalClear
_computing_data_collection CrystalClear
_computing_data_reduction CrystalStructure
_computing_publication_material 'CrystalStructure 3.8'
_computing_structure_refinement CRYSTALS
_computing_structure_solution 'DIRDIF99 (PATTY)'
_diffrn_ambient_temperature 93
_diffrn_detector_area_resol_mean 7.31
_diffrn_measured_fraction_theta_full 0.967
_diffrn_measured_fraction_theta_max 0.968
_diffrn_measurement_device_type 'Rigaku Saturn'
_diffrn_measurement_method \w
_diffrn_radiation_type 'Mo K\a'
_diffrn_radiation_wavelength 0.71070
_diffrn_reflns_av_R_equivalents 0.033
_diffrn_reflns_limit_h_max 12
_diffrn_reflns_limit_h_min -12
_diffrn_reflns_limit_k_max 18
_diffrn_reflns_limit_k_min -18
_diffrn_reflns_limit_l_max 17
_diffrn_reflns_limit_l_min -17
_diffrn_reflns_number 20244
_diffrn_reflns_theta_full 27.50
_diffrn_reflns_theta_max 27.48
_exptl_absorpt_coefficient_mu 7.578
_exptl_absorpt_correction_T_max 0.220
_exptl_absorpt_correction_T_min 0.179
_exptl_absorpt_correction_type multi-scan
_exptl_absorpt_process_details 'Jacobson, R. (1998) Private communication'
_exptl_crystal_colour yellow
_exptl_crystal_density_diffrn 2.037
_exptl_crystal_density_method 'not measured'
_exptl_crystal_description block
_exptl_crystal_F_000 1080.00
_exptl_crystal_size_max 0.30
_exptl_crystal_size_mid 0.30
_exptl_crystal_size_min 0.20
_refine_diff_density_max 2.54
_refine_diff_density_min -1.81
_refine_ls_extinction_coef 12(4)
_refine_ls_extinction_method 'Larson (1970) Crystallographic Computing eq. 22'
_refine_ls_goodness_of_fit_ref 1.000
_refine_ls_hydrogen_treatment refall
_refine_ls_number_parameters 472
_refine_ls_number_reflns 8181
_refine_ls_R_factor_gt 0.0358
_refine_ls_shift/su_max 0.0000
_refine_ls_structure_factor_coef Fsqd
_refine_ls_weighting_details 'w = 1/[0.0010Fo^2^ + 0.9335\s(Fo^2^)]/(4Fo^2^)'
_refine_ls_weighting_scheme calc
_refine_ls_wR_factor_ref 0.1103
_reflns_number_gt 6919
_reflns_number_total 8181
_reflns_threshold_expression F^2^>2.0\s(F^2^)
_cod_data_source_file om1001809_si_002.cif
_cod_data_source_block '__Ir5a'
_cod_original_cell_volume 1838.6(13)
_cod_original_formula_sum 'C14 H19 Cl F3 Ir N2 O2 S '
_cod_database_code 4065877

loop_
_symmetry_equiv_pos_site_id
_symmetry_equiv_pos_as_xyz
1 +X,+Y,+Z
2 -X,-Y,-Z

loop_
_atom_site_label
_atom_site_type_symbol
_atom_site_fract_x
_atom_site_fract_y
_atom_site_fract_z
_atom_site_U_iso_or_equiv
_atom_site_adp_type
_atom_site_occupancy
_atom_site_symmetry_multiplicity
_atom_site_calc_flag
_atom_site_refinement_flags
Ir(1) Ir 0.84943(2) 0.78913(2) 0.56801(2) 0.00915(6) Uani 1.00 1 d .
Ir(2) Ir 0.31202(2) 0.21511(2) 0.93030(2) 0.00980(7) Uani 1.00 1 d .
Cl(1) Cl 0.81347(16) 0.88758(11) 0.68505(12) 0.0139(3) Uani 1.00 1 d .
Cl(2) Cl 0.29389(17) 0.11740(12) 0.81401(12) 0.0160(3) Uani 1.00 1 d .
S(1) S 0.53998(17) 0.69079(12) 0.64624(12) 0.0139(3) Uani 1.00 1 d .
S(2) S -0.01918(17) 0.30457(12) 0.86540(12) 0.0126(3) Uani 1.00 1 d .
F(1) F 0.3541(5) 0.6310(4) 0.5426(3) 0.0382(15) Uani 1.00 1 d .
F(2) F 0.5660(5) 0.5588(3) 0.5449(4) 0.0463(17) Uani 1.00 1 d .
F(3) F 0.5279(5) 0.7057(4) 0.4601(3) 0.0417(16) Uani 1.00 1 d .
F(4) F -0.2353(4) 0.3409(3) 0.9765(3) 0.0356(14) Uani 1.00 1 d .
F(5) F -0.0394(5) 0.2926(4) 1.0518(3) 0.0383(14) Uani 1.00 1 d .
F(6) F -0.0674(5) 0.4380(3) 0.9649(4) 0.0390(15) Uani 1.00 1 d .
O(1) O 0.4767(5) 0.7891(3) 0.6254(3) 0.0216(13) Uani 1.00 1 d .
O(2) O 0.4820(5) 0.6196(3) 0.7239(3) 0.0233(13) Uani 1.00 1 d .
O(3) O -0.0905(5) 0.3735(3) 0.7889(3) 0.0196(12) Uani 1.00 1 d .
O(4) O -0.0527(4) 0.2035(3) 0.8857(3) 0.0156(11) Uani 1.00 1 d .
N(1) N 0.7043(5) 0.6897(3) 0.6460(4) 0.0141(13) Uani 1.00 1 d .
N(2) N 0.6962(5) 0.8776(4) 0.4851(4) 0.0122(13) Uani 1.00 1 d .
N(3) N 0.1438(6) 0.3140(4) 0.8647(4) 0.0156(14) Uani 1.00 1 d .
N(4) N 0.1765(5) 0.1261(3) 1.0196(4) 0.0131(13) Uani 1.00 1 d .
C(1) C 0.4941(8) 0.6443(6) 0.5429(6) 0.027(2) Uani 1.00 1 d .
C(2) C 0.7870(6) 0.5963(4) 0.6931(4) 0.0150(16) Uani 1.00 1 d .
C(3) C 0.9017(7) 0.5683(4) 0.6245(4) 0.0152(16) Uani 1.00 1 d .
C(4) C 0.9731(6) 0.6577(4) 0.5715(4) 0.0135(15) Uani 1.00 1 d .
C(5) C 0.9482(7) 0.7063(4) 0.4732(4) 0.0153(16) Uani 1.00 1 d .
C(6) C 1.0139(7) 0.8003(4) 0.4548(4) 0.0153(16) Uani 1.00 1 d .
C(7) C 1.0748(6) 0.8085(4) 0.5431(4) 0.0129(15) Uani 1.00 1 d .
C(8) C 1.0503(7) 0.7211(5) 0.6147(5) 0.0162(16) Uani 1.00 1 d .
C(9) C 0.8785(7) 0.6682(4) 0.3989(4) 0.0179(17) Uani 1.00 1 d .
C(10) C 1.0158(8) 0.8711(5) 0.3608(5) 0.0213(18) Uani 1.00 1 d .
C(11) C 1.1549(7) 0.8927(5) 0.5552(5) 0.0200(18) Uani 1.00 1 d .
C(12) C 1.1066(7) 0.6987(5) 0.7150(5) 0.0188(17) Uani 1.00 1 d .
C(13) C 0.6139(7) 0.9207(4) 0.4333(4) 0.0142(16) Uani 1.00 1 d .
C(14) C 0.5056(7) 0.9748(5) 0.3675(5) 0.0227(19) Uani 1.00 1 d .
C(15) C -0.0941(7) 0.3454(5) 0.9706(5) 0.0224(19) Uani 1.00 1 d .
C(16) C 0.2032(7) 0.4073(4) 0.8133(5) 0.0170(17) Uani 1.00 1 d .
C(17) C 0.3150(7) 0.4365(4) 0.8736(4) 0.0162(16) Uani 1.00 1 d .
C(18) C 0.4087(6) 0.3471(4) 0.9203(4) 0.0127(15) Uani 1.00 1 d .
C(19) C 0.3967(7) 0.2979(4) 1.0195(4) 0.0153(16) Uani 1.00 1 d .
C(20) C 0.4806(7) 0.2049(5) 1.0322(5) 0.0175(17) Uani 1.00 1 d .
C(21) C 0.5393(6) 0.1991(4) 0.9410(4) 0.0135(16) Uani 1.00 1 d .
C(22) C 0.4979(7) 0.2855(5) 0.8712(4) 0.0160(16) Uani 1.00 1 d .
C(23) C 0.3198(8) 0.3365(5) 1.0983(5) 0.0234(19) Uani 1.00 1 d .
C(24) C 0.5004(8) 0.1327(5) 1.1257(5) 0.025(2) Uani 1.00 1 d .
C(25) C 0.6345(7) 0.1127(5) 0.9209(6) 0.025(2) Uani 1.00 1 d .
C(26) C 0.5474(8) 0.3099(6) 0.7679(5) 0.027(2) Uani 1.00 1 d .
C(27) C 0.0959(7) 0.0830(4) 1.0702(4) 0.0147(16) Uani 1.00 1 d .
C(28) C -0.0133(8) 0.0308(5) 1.1321(5) 0.0229(19) Uani 1.00 1 d .
H(1) H 0.8306 0.6055 0.7486 0.017 Uiso 1.00 1 c R
H(2) H 0.7239 0.5451 0.7108 0.017 Uiso 1.00 1 c R
H(3) H 0.9707 0.5227 0.6600 0.018 Uiso 1.00 1 c R
H(4) H 0.8594 0.5390 0.5799 0.018 Uiso 1.00 1 c R
H(5) H 0.8487 0.6044 0.4263 0.021 Uiso 1.00 1 c R
H(6) H 0.9443 0.6652 0.3476 0.021 Uiso 1.00 1 c R
H(7) H 0.7980 0.7108 0.3755 0.021 Uiso 1.00 1 c R
H(8) H 0.9720 0.8445 0.3149 0.025 Uiso 1.00 1 c R
H(9) H 1.1116 0.8832 0.3412 0.025 Uiso 1.00 1 c R
H(10) H 0.9651 0.9309 0.3660 0.025 Uiso 1.00 1 c R
H(11) H 1.1552 0.9411 0.4968 0.024 Uiso 1.00 1 c R
H(12) H 1.2501 0.8702 0.5722 0.024 Uiso 1.00 1 c R
H(13) H 1.1100 0.9204 0.6042 0.024 Uiso 1.00 1 c R
H(14) H 1.1549 0.7529 0.7240 0.023 Uiso 1.00 1 c R
H(15) H 1.1709 0.6420 0.7242 0.023 Uiso 1.00 1 c R
H(16) H 1.0296 0.6872 0.7601 0.023 Uiso 1.00 1 c R
H(17) H 0.5076 0.9490 0.3117 0.026 Uiso 1.00 1 c R
H(18) H 0.5244 1.0422 0.3500 0.026 Uiso 1.00 1 c R
H(19) H 0.4142 0.9681 0.3979 0.026 Uiso 1.00 1 c R
H(20) H 0.2461 0.3988 0.7545 0.019 Uiso 1.00 1 c R
H(21) H 0.1286 0.4578 0.8007 0.019 Uiso 1.00 1 c R
H(22) H 0.3723 0.4832 0.8338 0.019 Uiso 1.00 1 c R
H(23) H 0.2686 0.4647 0.9218 0.019 Uiso 1.00 1 c R
H(24) H 0.2770 0.4003 1.0730 0.028 Uiso 1.00 1 c R
H(25) H 0.3857 0.3396 1.1458 0.028 Uiso 1.00 1 c R
H(26) H 0.2481 0.2939 1.1262 0.028 Uiso 1.00 1 c R
H(27) H 0.4519 0.1580 1.1751 0.030 Uiso 1.00 1 c R
H(28) H 0.5991 0.1216 1.1391 0.030 Uiso 1.00 1 c R
H(29) H 0.4628 0.0726 1.1226 0.030 Uiso 1.00 1 c R
H(30) H 0.6455 0.0632 0.9783 0.031 Uiso 1.00 1 c R
H(31) H 0.7252 0.1345 0.8979 0.031 Uiso 1.00 1 c R
H(32) H 0.5920 0.0867 0.8741 0.031 Uiso 1.00 1 c R
H(33) H 0.6071 0.2565 0.7550 0.035 Uiso 1.00 1 c R
H(34) H 0.5993 0.3671 0.7561 0.035 Uiso 1.00 1 c R
H(35) H 0.4673 0.3213 0.7276 0.035 Uiso 1.00 1 c R
H(36) H -0.0379 0.0629 1.1825 0.027 Uiso 1.00 1 c R
H(37) H 0.0222 -0.0348 1.1582 0.027 Uiso 1.00 1 c R
H(38) H -0.0954 0.0301 1.0958 0.027 Uiso 1.00 1 c R

loop_
_atom_site_aniso_label
_atom_site_aniso_U_11
_atom_site_aniso_U_22
_atom_site_aniso_U_33
_atom_site_aniso_U_12
_atom_site_aniso_U_13
_atom_site_aniso_U_23
Ir(1) 0.01056(14) 0.00746(13) 0.00893(14) -0.00098(9) -0.00078(9) -0.00062(9)
Ir(2) 0.00976(14) 0.00881(14) 0.01044(15) -0.00348(9) 0.00064(9) -0.00066(9)
Cl(1) 0.0138(7) 0.0136(7) 0.0157(8) -0.0023(5) -0.0011(5) -0.0054(6)
Cl(2) 0.0136(7) 0.0171(7) 0.0198(8) -0.0045(5) 0.0013(6) -0.0082(6)
S(1) 0.0120(7) 0.0139(7) 0.0160(8) -0.0046(5) -0.0010(6) -0.0027(6)
S(2) 0.0120(7) 0.0114(7) 0.0146(8) -0.0024(5) -0.0013(5) -0.0024(6)
F(1) 0.024(2) 0.053(3) 0.045(3) -0.014(2) -0.010(2) -0.021(2)
F(2) 0.045(3) 0.040(3) 0.070(4) -0.003(2) -0.015(2) -0.041(3)
F(3) 0.045(3) 0.067(3) 0.020(2) -0.025(2) -0.001(2) -0.016(2)
F(4) 0.017(2) 0.051(3) 0.046(3) -0.007(2) 0.011(2) -0.026(2)
F(5) 0.038(2) 0.056(3) 0.020(2) 0.008(2) 0.002(2) -0.012(2)
F(6) 0.034(2) 0.028(2) 0.065(3) -0.007(2) 0.006(2) -0.031(2)
O(1) 0.011(2) 0.018(2) 0.036(3) -0.0008(19) -0.003(2) -0.008(2)
O(2) 0.019(2) 0.024(2) 0.024(2) -0.007(2) 0.004(2) 0.003(2)
O(3) 0.018(2) 0.021(2) 0.017(2) -0.0022(19) -0.0056(19) 0.002(2)
O(4) 0.012(2) 0.010(2) 0.023(2) -0.0043(17) 0.0019(19) 0.0002(19)
N(1) 0.015(2) 0.006(2) 0.019(3) -0.002(2) 0.003(2) 0.003(2)
N(2) 0.008(2) 0.013(2) 0.015(2) -0.002(2) 0.001(2) -0.002(2)
N(3) 0.015(2) 0.011(2) 0.020(3) -0.002(2) 0.002(2) -0.002(2)
N(4) 0.011(2) 0.011(2) 0.016(2) -0.003(2) 0.001(2) 0.000(2)
C(1) 0.023(4) 0.031(4) 0.029(4) -0.006(3) -0.001(3) -0.012(3)
C(2) 0.015(3) 0.010(3) 0.016(3) 0.000(2) -0.002(2) 0.004(2)
C(3) 0.019(3) 0.011(3) 0.015(3) -0.003(2) -0.001(2) -0.000(2)
C(4) 0.013(3) 0.010(2) 0.015(3) 0.008(2) -0.001(2) -0.002(2)
C(5) 0.024(3) 0.013(3) 0.009(3) 0.003(2) 0.004(2) -0.006(2)
C(6) 0.017(3) 0.013(3) 0.015(3) 0.001(2) 0.005(2) -0.002(2)
C(7) 0.006(2) 0.013(3) 0.020(3) 0.002(2) -0.001(2) -0.006(2)
C(8) 0.012(3) 0.016(3) 0.016(3) 0.005(2) 0.001(2) 0.002(2)
C(9) 0.028(3) 0.011(3) 0.013(3) 0.004(2) -0.000(2) -0.002(2)
C(10) 0.027(4) 0.020(3) 0.014(3) -0.003(2) 0.004(2) 0.001(2)
C(11) 0.014(3) 0.021(3) 0.026(4) -0.006(2) -0.002(2) -0.005(3)
C(12) 0.018(3) 0.018(3) 0.020(3) -0.004(2) 0.003(2) -0.003(2)
C(13) 0.016(3) 0.013(3) 0.013(3) -0.002(2) 0.002(2) -0.003(2)
C(14) 0.022(3) 0.024(3) 0.020(3) 0.008(2) -0.007(2) -0.003(3)
C(15) 0.018(3) 0.024(3) 0.027(4) -0.002(2) 0.001(2) -0.008(3)
C(16) 0.016(3) 0.015(3) 0.018(3) -0.005(2) -0.003(2) 0.003(2)
C(17) 0.019(3) 0.013(3) 0.016(3) -0.009(2) -0.001(2) 0.001(2)
C(18) 0.015(3) 0.007(2) 0.017(3) -0.008(2) -0.003(2) -0.002(2)
C(19) 0.023(3) 0.013(3) 0.012(3) -0.004(2) -0.004(2) -0.005(2)
C(20) 0.014(3) 0.018(3) 0.022(3) -0.004(2) -0.005(2) -0.007(2)
C(21) 0.012(3) 0.012(3) 0.020(3) -0.005(2) 0.001(2) -0.010(2)
C(22) 0.017(3) 0.018(3) 0.014(3) -0.012(2) 0.002(2) -0.001(2)
C(23) 0.031(4) 0.026(3) 0.012(3) -0.010(3) 0.001(2) -0.002(2)
C(24) 0.028(4) 0.022(3) 0.024(4) -0.003(3) -0.009(3) -0.003(3)
C(25) 0.012(3) 0.029(4) 0.037(4) -0.001(2) 0.004(3) -0.012(3)
C(26) 0.023(3) 0.047(5) 0.018(3) -0.017(3) 0.007(3) -0.015(3)
C(27) 0.020(3) 0.009(2) 0.016(3) 0.001(2) -0.001(2) -0.003(2)
C(28) 0.026(3) 0.022(3) 0.019(3) -0.013(3) 0.005(2) 0.003(2)

loop_
_atom_type_symbol
_atom_type_description
_atom_type_scat_dispersion_real
_atom_type_scat_dispersion_imag
_atom_type_scat_source
C C 0.003 0.002
;
International Tables for Crystallography
(1992, Vol. C, Tables 4.2.6.8 and 6.1.1.4)
;
H H 0.000 0.000
;
International Tables for Crystallography
(1992, Vol. C, Table 6.1.1.4)
;
F F 0.017 0.010
;
International Tables for Crystallography
(1992, Vol. C, Tables 4.2.6.8 and 6.1.1.4)
;
Ir Ir -1.444 7.990
;
International Tables for Crystallography
(1992, Vol. C, Tables 4.2.6.8 and 6.1.1.4)
;
N N 0.006 0.003
;
International Tables for Crystallography
(1992, Vol. C, Tables 4.2.6.8 and 6.1.1.4)
;
O O 0.011 0.006
;
International Tables for Crystallography
(1992, Vol. C, Tables 4.2.6.8 and 6.1.1.4)
;
S S 0.125 0.123
;
International Tables for Crystallography
(1992, Vol. C, Tables 4.2.6.8 and 6.1.1.4)
;
Cl Cl 0.148 0.159
;
International Tables for Crystallography
(1992, Vol. C, Tables 4.2.6.8 and 6.1.1.4)
;

loop_
_geom_angle_atom_site_label_1
_geom_angle_atom_site_label_2
_geom_angle_atom_site_label_3
_geom_angle
_geom_angle_publ_flag
Cl(1) Ir(1) N(1) 89.77(17) yes
Cl(1) Ir(1) N(2) 89.49(17) yes
Cl(1) Ir(1) C(4) 130.96(19) yes
Cl(1) Ir(1) C(5) 162.25(19) yes
Cl(1) Ir(1) C(6) 127.59(19) yes
Cl(1) Ir(1) C(7) 96.5(2) yes
Cl(1) Ir(1) C(8) 97.3(2) yes
N(1) Ir(1) N(2) 94.8(2) yes
N(1) Ir(1) C(4) 81.4(2) yes
N(1) Ir(1) C(5) 101.5(2) yes
N(1) Ir(1) C(6) 141.0(2) yes
N(1) Ir(1) C(7) 142.2(2) yes
N(1) Ir(1) C(8) 103.1(2) yes
N(2) Ir(1) C(4) 139.1(2) yes
N(2) Ir(1) C(5) 103.0(2) yes
N(2) Ir(1) C(6) 96.0(2) yes
N(2) Ir(1) C(7) 122.4(2) yes
N(2) Ir(1) C(8) 160.8(2) yes
C(4) Ir(1) C(5) 39.8(2) yes
C(4) Ir(1) C(6) 66.2(2) yes
C(4) Ir(1) C(7) 66.3(2) yes
C(4) Ir(1) C(8) 40.2(2) yes
C(5) Ir(1) C(6) 39.6(2) yes
C(5) Ir(1) C(7) 66.2(2) yes
C(5) Ir(1) C(8) 66.9(2) yes
C(6) Ir(1) C(7) 38.7(2) yes
C(6) Ir(1) C(8) 65.7(2) yes
C(7) Ir(1) C(8) 39.1(2) yes
Cl(2) Ir(2) N(3) 90.45(18) yes
Cl(2) Ir(2) N(4) 88.96(18) yes
Cl(2) Ir(2) C(18) 130.73(19) yes
Cl(2) Ir(2) C(19) 161.93(18) yes
Cl(2) Ir(2) C(20) 127.6(2) yes
Cl(2) Ir(2) C(21) 97.1(2) yes
Cl(2) Ir(2) C(22) 97.3(2) yes
N(3) Ir(2) N(4) 93.3(2) yes
N(3) Ir(2) C(18) 81.4(2) yes
N(3) Ir(2) C(19) 101.0(2) yes
N(3) Ir(2) C(20) 140.4(2) yes
N(3) Ir(2) C(21) 142.1(2) yes
N(3) Ir(2) C(22) 103.3(2) yes
N(4) Ir(2) C(18) 139.7(2) yes
N(4) Ir(2) C(19) 104.1(2) yes
N(4) Ir(2) C(20) 97.3(2) yes
N(4) Ir(2) C(21) 123.8(2) yes
N(4) Ir(2) C(22) 162.1(2) yes
C(18) Ir(2) C(19) 39.7(2) yes
C(18) Ir(2) C(20) 66.0(2) yes
C(18) Ir(2) C(21) 65.6(2) yes
C(18) Ir(2) C(22) 39.9(2) yes
C(19) Ir(2) C(20) 39.4(2) yes
C(19) Ir(2) C(21) 65.3(2) yes
C(19) Ir(2) C(22) 66.6(2) yes
C(20) Ir(2) C(21) 38.3(2) yes
C(20) Ir(2) C(22) 65.7(2) yes
C(21) Ir(2) C(22) 39.0(2) yes
O(1) S(1) O(2) 119.0(3) yes
O(1) S(1) N(1) 111.2(2) yes
O(1) S(1) C(1) 103.3(3) yes
O(2) S(1) N(1) 113.5(2) yes
O(2) S(1) C(1) 101.4(3) yes
N(1) S(1) C(1) 106.7(3) yes
O(3) S(2) O(4) 119.0(3) yes
O(3) S(2) N(3) 113.5(2) yes
O(3) S(2) C(15) 101.6(3) yes
O(4) S(2) N(3) 111.4(2) yes
O(4) S(2) C(15) 102.5(3) yes
N(3) S(2) C(15) 106.9(3) yes
Ir(1) N(1) S(1) 131.9(2) yes
Ir(1) N(1) C(2) 108.5(3) yes
S(1) N(1) C(2) 118.5(4) yes
Ir(1) N(2) C(13) 173.3(6) yes
Ir(2) N(3) S(2) 131.6(3) yes
Ir(2) N(3) C(16) 109.1(3) yes
S(2) N(3) C(16) 119.3(4) yes
Ir(2) N(4) C(27) 174.9(5) yes
S(1) C(1) F(1) 111.7(5) yes
S(1) C(1) F(2) 109.7(5) yes
S(1) C(1) F(3) 111.7(6) yes
F(1) C(1) F(2) 108.2(7) yes
F(1) C(1) F(3) 107.9(6) yes
F(2) C(1) F(3) 107.4(6) yes
N(1) C(2) C(3) 110.4(5) yes
C(2) C(3) C(4) 110.2(5) yes
Ir(1) C(4) C(3) 113.4(4) yes
Ir(1) C(4) C(5) 71.3(3) yes
Ir(1) C(4) C(8) 70.5(3) yes
C(3) C(4) C(5) 124.6(6) yes
C(3) C(4) C(8) 125.7(5) yes
C(5) C(4) C(8) 108.3(5) yes
Ir(1) C(5) C(4) 68.9(3) yes
Ir(1) C(5) C(6) 72.3(4) yes
Ir(1) C(5) C(9) 127.5(4) yes
C(4) C(5) C(6) 107.5(6) yes
C(4) C(5) C(9) 128.0(5) yes
C(6) C(5) C(9) 124.4(5) yes
Ir(1) C(6) C(5) 68.1(3) yes
Ir(1) C(6) C(7) 69.8(3) yes
Ir(1) C(6) C(10) 127.9(4) yes
C(5) C(6) C(7) 107.6(5) yes
C(5) C(6) C(10) 124.3(6) yes
C(7) C(6) C(10) 128.1(6) yes
Ir(1) C(7) C(6) 71.5(3) yes
Ir(1) C(7) C(8) 68.5(3) yes
Ir(1) C(7) C(11) 127.7(4) yes
C(6) C(7) C(8) 108.4(6) yes
C(6) C(7) C(11) 125.0(5) yes
C(8) C(7) C(11) 126.5(6) yes
Ir(1) C(8) C(4) 69.3(3) yes
Ir(1) C(8) C(7) 72.4(3) yes
Ir(1) C(8) C(12) 127.4(4) yes
C(4) C(8) C(7) 108.2(5) yes
C(4) C(8) C(12) 127.2(5) yes
C(7) C(8) C(12) 124.5(6) yes
N(2) C(13) C(14) 178.8(7) yes
S(2) C(15) F(4) 111.2(5) yes
S(2) C(15) F(5) 112.4(5) yes
S(2) C(15) F(6) 110.3(5) yes
F(4) C(15) F(5) 108.3(5) yes
F(4) C(15) F(6) 107.2(6) yes
F(5) C(15) F(6) 107.1(6) yes
N(3) C(16) C(17) 110.3(5) yes
C(16) C(17) C(18) 110.1(5) yes
Ir(2) C(18) C(17) 112.9(4) yes
Ir(2) C(18) C(19) 71.3(3) yes
Ir(2) C(18) C(22) 71.1(3) yes
C(17) C(18) C(19) 123.9(5) yes
C(17) C(18) C(22) 126.1(5) yes
C(19) C(18) C(22) 108.6(5) yes
Ir(2) C(19) C(18) 68.9(4) yes
Ir(2) C(19) C(20) 72.0(4) yes
Ir(2) C(19) C(23) 127.2(5) yes
C(18) C(19) C(20) 107.4(5) yes
C(18) C(19) C(23) 127.2(5) yes
C(20) C(19) C(23) 125.2(5) yes
Ir(2) C(20) C(19) 68.6(3) yes
Ir(2) C(20) C(21) 69.6(3) yes
Ir(2) C(20) C(24) 127.8(5) yes
C(19) C(20) C(21) 106.9(5) yes
C(19) C(20) C(24) 124.6(6) yes
C(21) C(20) C(24) 128.4(6) yes
Ir(2) C(21) C(20) 72.1(3) yes
Ir(2) C(21) C(22) 69.9(3) yes
Ir(2) C(21) C(25) 125.2(5) yes
C(20) C(21) C(22) 110.4(5) yes
C(20) C(21) C(25) 124.8(5) yes
C(22) C(21) C(25) 124.9(6) yes
Ir(2) C(22) C(18) 69.0(3) yes
Ir(2) C(22) C(21) 71.2(3) yes
Ir(2) C(22) C(26) 128.0(5) yes
C(18) C(22) C(21) 106.6(5) yes
C(18) C(22) C(26) 127.1(5) yes
C(21) C(22) C(26) 126.1(6) yes
N(4) C(27) C(28) 177.0(6) yes
N(1) C(2) H(1) 109.2 no
N(1) C(2) H(2) 109.3 no
C(3) C(2) H(1) 109.3 no
C(3) C(2) H(2) 109.2 no
H(1) C(2) H(2) 109.5 no
C(2) C(3) H(3) 109.2 no
C(2) C(3) H(4) 109.3 no
C(4) C(3) H(3) 109.3 no
C(4) C(3) H(4) 109.3 no
H(3) C(3) H(4) 109.5 no
C(5) C(9) H(5) 109.5 no
C(5) C(9) H(6) 109.5 no
C(5) C(9) H(7) 109.5 no
H(5) C(9) H(6) 109.5 no
H(5) C(9) H(7) 109.5 no
H(6) C(9) H(7) 109.5 no
C(6) C(10) H(8) 109.4 no
C(6) C(10) H(9) 109.5 no
C(6) C(10) H(10) 109.6 no
H(8) C(10) H(9) 109.5 no
H(8) C(10) H(10) 109.5 no
H(9) C(10) H(10) 109.5 no
C(7) C(11) H(11) 109.4 no
C(7) C(11) H(12) 109.6 no
C(7) C(11) H(13) 109.5 no
H(11) C(11) H(12) 109.5 no
H(11) C(11) H(13) 109.5 no
H(12) C(11) H(13) 109.5 no
C(8) C(12) H(14) 109.5 no
C(8) C(12) H(15) 109.4 no
C(8) C(12) H(16) 109.5 no
H(14) C(12) H(15) 109.5 no
H(14) C(12) H(16) 109.5 no
H(15) C(12) H(16) 109.5 no
C(13) C(14) H(17) 109.4 no
C(13) C(14) H(18) 109.5 no
C(13) C(14) H(19) 109.5 no
H(17) C(14) H(18) 109.5 no
H(17) C(14) H(19) 109.5 no
H(18) C(14) H(19) 109.5 no
N(3) C(16) H(20) 109.2 no
N(3) C(16) H(21) 109.4 no
C(17) C(16) H(20) 109.2 no
C(17) C(16) H(21) 109.3 no
H(20) C(16) H(21) 109.5 no
C(16) C(17) H(22) 109.4 no
C(16) C(17) H(23) 109.3 no
C(18) C(17) H(22) 109.3 no
C(18) C(17) H(23) 109.3 no
H(22) C(17) H(23) 109.5 no
C(19) C(23) H(24) 109.6 no
C(19) C(23) H(25) 109.3 no
C(19) C(23) H(26) 109.4 no
H(24) C(23) H(25) 109.5 no
H(24) C(23) H(26) 109.5 no
H(25) C(23) H(26) 109.5 no
C(20) C(24) H(27) 109.4 no
C(20) C(24) H(28) 109.5 no
C(20) C(24) H(29) 109.5 no
H(27) C(24) H(28) 109.5 no
H(27) C(24) H(29) 109.5 no
H(28) C(24) H(29) 109.5 no
C(21) C(25) H(30) 109.5 no
C(21) C(25) H(31) 109.5 no
C(21) C(25) H(32) 109.4 no
H(30) C(25) H(31) 109.5 no
H(30) C(25) H(32) 109.5 no
H(31) C(25) H(32) 109.5 no
C(22) C(26) H(33) 109.4 no
C(22) C(26) H(34) 109.4 no
C(22) C(26) H(35) 109.6 no
H(33) C(26) H(34) 109.5 no
H(33) C(26) H(35) 109.5 no
H(34) C(26) H(35) 109.5 no
C(27) C(28) H(36) 109.5 no
C(27) C(28) H(37) 109.4 no
C(27) C(28) H(38) 109.5 no
H(36) C(28) H(37) 109.5 no
H(36) C(28) H(38) 109.5 no
H(37) C(28) H(38) 109.5 no

loop_
_geom_bond_atom_site_label_1
_geom_bond_atom_site_label_2
_geom_bond_distance
_geom_bond_publ_flag
Ir(1) Cl(1) 2.4082(18) yes
Ir(1) N(1) 2.125(5) yes
Ir(1) N(2) 2.054(5) yes
Ir(1) C(4) 2.097(6) yes
Ir(1) C(5) 2.130(7) yes
Ir(1) C(6) 2.187(6) yes
Ir(1) C(7) 2.164(6) yes
Ir(1) C(8) 2.113(6) yes
Ir(2) Cl(2) 2.4099(19) yes
Ir(2) N(3) 2.122(5) yes
Ir(2) N(4) 2.050(5) yes
Ir(2) C(18) 2.097(6) yes
Ir(2) C(19) 2.129(7) yes
Ir(2) C(20) 2.174(7) yes
Ir(2) C(21) 2.142(6) yes
Ir(2) C(22) 2.125(6) yes
S(1) O(1) 1.431(5) yes
S(1) O(2) 1.435(5) yes
S(1) N(1) 1.545(5) yes
S(1) C(1) 1.830(9) yes
S(2) O(3) 1.436(4) yes
S(2) O(4) 1.437(4) yes
S(2) N(3) 1.549(5) yes
S(2) C(15) 1.833(8) yes
F(1) C(1) 1.345(9) yes
F(2) C(1) 1.327(9) yes
F(3) C(1) 1.340(8) yes
F(4) C(15) 1.334(8) yes
F(5) C(15) 1.328(8) yes
F(6) C(15) 1.325(9) yes
N(1) C(2) 1.502(7) yes
N(2) C(13) 1.134(8) yes
N(3) C(16) 1.485(8) yes
N(4) C(27) 1.137(8) yes
C(2) C(3) 1.523(9) yes
C(3) C(4) 1.500(8) yes
C(4) C(5) 1.439(8) yes
C(4) C(8) 1.446(10) yes
C(5) C(6) 1.463(9) yes
C(5) C(9) 1.492(10) yes
C(6) C(7) 1.443(10) yes
C(6) C(10) 1.480(8) yes
C(7) C(8) 1.434(8) yes
C(7) C(11) 1.495(10) yes
C(8) C(12) 1.511(10) yes
C(13) C(14) 1.461(9) yes
C(16) C(17) 1.525(10) yes
C(17) C(18) 1.514(8) yes
C(18) C(19) 1.436(8) yes
C(18) C(22) 1.440(9) yes
C(19) C(20) 1.451(9) yes
C(19) C(23) 1.502(10) yes
C(20) C(21) 1.417(10) yes
C(20) C(24) 1.493(9) yes
C(21) C(22) 1.423(8) yes
C(21) C(25) 1.527(10) yes
C(22) C(26) 1.505(10) yes
C(27) C(28) 1.457(9) yes
C(2) H(1) 0.950 no
C(2) H(2) 0.950 no
C(3) H(3) 0.950 no
C(3) H(4) 0.950 no
C(9) H(5) 0.950 no
C(9) H(6) 0.950 no
C(9) H(7) 0.950 no
C(10) H(8) 0.950 no
C(10) H(9) 0.950 no
C(10) H(10) 0.950 no
C(11) H(11) 0.950 no
C(11) H(12) 0.950 no
C(11) H(13) 0.950 no
C(12) H(14) 0.950 no
C(12) H(15) 0.950 no
C(12) H(16) 0.950 no
C(14) H(17) 0.950 no
C(14) H(18) 0.950 no
C(14) H(19) 0.950 no
C(16) H(20) 0.950 no
C(16) H(21) 0.950 no
C(17) H(22) 0.950 no
C(17) H(23) 0.950 no
C(23) H(24) 0.950 no
C(23) H(25) 0.950 no
C(23) H(26) 0.950 no
C(24) H(27) 0.950 no
C(24) H(28) 0.950 no
C(24) H(29) 0.950 no
C(25) H(30) 0.950 no
C(25) H(31) 0.950 no
C(25) H(32) 0.950 no
C(26) H(33) 0.950 no
C(26) H(34) 0.950 no
C(26) H(35) 0.950 no
C(28) H(36) 0.950 no
C(28) H(37) 0.950 no
C(28) H(38) 0.950 no

loop_
_geom_contact_atom_site_label_1
_geom_contact_atom_site_label_2
_geom_contact_distance
_geom_contact_site_symmetry_2
Cl(1) C(14) 3.456(7) 2_676
Cl(2) C(14) 3.580(8) 2_666
Cl(2) C(28) 3.438(7) 2_557
F(1) F(2) 3.225(8) 2_666
F(1) C(4) 3.595(7) 1_455
F(1) C(7) 3.483(7) 1_455
F(1) C(8) 3.267(8) 1_455
F(1) C(12) 3.571(9) 1_455
F(2) F(1) 3.225(8) 2_666
F(2) F(2) 2.710(8) 2_666
F(2) C(1) 3.462(11) 2_666
F(3) C(26) 3.435(9) 2_666
F(4) C(18) 3.468(7) 1_455
F(4) C(19) 3.567(8) 1_455
F(4) C(20) 3.366(8) 1_455
F(4) C(21) 3.148(8) 1_455
F(4) C(22) 3.215(9) 1_455
F(5) C(12) 3.410(8) 2_667
F(6) F(6) 2.626(8) 2_567
O(1) C(11) 3.347(8) 1_455
O(1) C(14) 3.355(9) 2_676
O(2) C(17) 3.389(7) .
O(2) C(23) 3.413(9) 2_667
O(3) C(2) 3.255(7) 1_455
O(3) C(3) 3.170(7) 1_455
O(3) C(9) 3.423(8) 2_666
O(4) C(25) 3.271(8) 1_455
O(4) C(28) 3.364(9) 2_557
N(2) C(11) 3.527(9) 2_776
C(1) F(2) 3.462(11) 2_666
C(2) O(3) 3.255(7) 1_655
C(2) C(23) 3.433(10) 2_667
C(3) O(3) 3.170(7) 1_655
C(4) F(1) 3.595(7) 1_655
C(7) F(1) 3.483(7) 1_655
C(8) F(1) 3.267(8) 1_655
C(9) O(3) 3.423(8) 2_666
C(9) C(16) 3.575(10) 2_666
C(10) C(28) 3.530(9) 1_664
C(11) O(1) 3.347(8) 1_655
C(11) N(2) 3.527(9) 2_776
C(11) C(13) 3.565(10) 2_776
C(12) F(1) 3.571(9) 1_655
C(12) F(5) 3.410(8) 2_667
C(13) C(11) 3.565(10) 2_776
C(14) Cl(1) 3.456(7) 2_676
C(14) Cl(2) 3.580(8) 2_666
C(14) O(1) 3.355(9) 2_676
C(16) C(9) 3.575(10) 2_666
C(17) O(2) 3.389(7) .
C(18) F(4) 3.468(7) 1_655
C(19) F(4) 3.567(8) 1_655
C(20) F(4) 3.366(8) 1_655
C(21) F(4) 3.148(8) 1_655
C(22) F(4) 3.215(9) 1_655
C(23) O(2) 3.413(9) 2_667
C(23) C(2) 3.433(10) 2_667
C(25) O(4) 3.271(8) 1_655
C(25) C(27) 3.578(9) 2_657
C(26) F(3) 3.435(9) 2_666
C(27) C(25) 3.578(9) 2_657
C(28) Cl(2) 3.438(7) 2_557
C(28) O(4) 3.364(9) 2_557
C(28) C(10) 3.530(9) 1_446
Cl(1) H(9) 3.278 2_776
Cl(1) H(10) 3.345 2_776
Cl(1) H(11) 3.135 2_776
Cl(1) H(18) 3.281 2_676
Cl(1) H(19) 2.923 2_676
Cl(1) H(26) 3.328 2_667
Cl(1) H(27) 3.152 2_667
Cl(1) H(36) 3.116 2_667
Cl(2) H(7) 3.287 2_666
Cl(2) H(8) 3.111 2_666
Cl(2) H(17) 2.804 2_666
Cl(2) H(28) 3.348 2_657
Cl(2) H(29) 3.361 2_657
Cl(2) H(30) 3.474 2_657
Cl(2) H(37) 3.251 2_557
Cl(2) H(38) 2.934 2_557
S(1) H(12) 3.587 1_455
S(1) H(25) 3.019 2_667
S(2) H(6) 3.049 2_666
S(2) H(31) 3.459 1_455
F(1) H(12) 3.540 1_455
F(1) H(15) 3.095 1_455
F(2) H(34) 3.565 .
F(3) H(33) 3.298 2_666
F(3) H(35) 2.805 2_666
F(4) H(23) 3.367 2_567
F(4) H(24) 3.530 2_567
F(4) H(31) 3.391 1_455
F(4) H(34) 3.512 1_455
F(5) H(14) 3.291 2_667
F(5) H(16) 2.785 2_667
F(6) H(1) 3.551 1_455
F(6) H(23) 2.913 2_567
F(6) H(24) 2.859 2_567
O(1) H(12) 2.405 1_455
O(1) H(14) 3.316 1_455
O(1) H(18) 2.471 2_676
O(1) H(19) 3.570 2_676
O(1) H(27) 3.227 2_667
O(2) H(14) 3.480 1_455
O(2) H(15) 2.921 1_455
O(2) H(22) 2.448 .
O(2) H(25) 2.483 2_667
O(2) H(34) 3.559 .
O(3) H(1) 3.207 1_455
O(3) H(2) 2.895 1_455
O(3) H(3) 2.539 1_455
O(3) H(4) 3.368 1_455
O(3) H(6) 2.488 2_666
O(3) H(33) 3.495 1_455
O(3) H(34) 2.987 1_455
O(4) H(6) 3.580 2_666
O(4) H(8) 3.156 2_666
O(4) H(31) 2.353 1_455
O(4) H(37) 2.579 2_557
O(4) H(38) 3.419 2_557
N(1) H(25) 3.017 2_667
N(1) H(26) 3.380 2_667
N(2) H(11) 3.060 2_776
N(2) H(12) 3.513 2_776
N(2) H(13) 3.453 2_776
N(2) H(18) 3.415 2_676
N(2) H(19) 3.128 2_676
N(3) H(6) 3.132 2_666
N(3) H(7) 3.562 2_666
N(4) H(30) 3.026 2_657
N(4) H(38) 3.187 2_557
C(2) H(24) 3.399 2_667
C(2) H(25) 3.040 2_667
C(2) H(26) 3.304 2_667
C(3) H(5) 3.426 2_766
C(3) H(6) 3.422 2_766
C(3) H(21) 3.388 1_655
C(9) H(3) 3.206 2_766
C(9) H(20) 2.903 2_666
C(10) H(13) 3.212 2_776
C(10) H(36) 3.281 1_664
C(10) H(37) 2.904 1_664
C(11) H(10) 3.074 2_776
C(11) H(11) 3.585 2_776
C(11) H(19) 3.321 1_655
C(12) H(21) 3.314 1_655
C(13) H(11) 3.346 2_776
C(13) H(12) 3.271 2_776
C(13) H(13) 3.497 2_776
C(13) H(18) 3.458 2_676
C(13) H(19) 3.162 2_676
C(14) H(12) 3.542 2_776
C(14) H(27) 3.337 1_564
C(14) H(28) 3.563 1_564
C(14) H(29) 3.493 1_564
C(16) H(3) 3.233 1_455
C(16) H(5) 3.535 2_666
C(16) H(6) 3.137 2_666
C(16) H(7) 3.488 2_666
C(16) H(15) 3.241 1_455
C(17) H(15) 3.396 1_455
C(23) H(1) 2.810 2_667
C(23) H(2) 3.513 2_667
C(24) H(17) 3.254 1_546
C(24) H(18) 3.187 1_546
C(24) H(32) 3.260 2_657
C(25) H(29) 3.023 2_657
C(25) H(37) 3.560 2_657
C(25) H(38) 3.581 1_655
C(27) H(30) 3.222 2_657
C(27) H(31) 3.315 2_657
C(27) H(38) 3.153 2_557
C(28) H(8) 3.255 1_446
C(28) H(9) 3.423 1_446
C(28) H(10) 3.332 1_446
C(28) H(31) 3.511 2_657
H(1) F(6) 3.551 1_655
H(1) O(3) 3.207 1_655
H(1) C(23) 2.810 2_667
H(1) H(21) 3.361 1_655
H(1) H(24) 2.702 2_667
H(1) H(25) 2.663 2_667
H(1) H(26) 2.584 2_667
H(2) O(3) 2.895 1_655
H(2) C(23) 3.513 2_667
H(2) H(24) 3.364 2_667
H(2) H(25) 3.006 2_667
H(2) H(34) 2.769 .
H(3) O(3) 2.539 1_655
H(3) C(9) 3.206 2_766
H(3) C(16) 3.233 1_655
H(3) H(5) 2.828 2_766
H(3) H(6) 2.721 2_766
H(3) H(20) 3.176 1_655
H(3) H(21) 2.510 1_655
H(4) O(3) 3.368 1_655
H(4) H(5) 3.291 2_766
H(4) H(6) 3.268 2_766
H(5) C(3) 3.426 2_766
H(5) C(16) 3.535 2_666
H(5) H(3) 2.828 2_766
H(5) H(4) 3.291 2_766
H(5) H(20) 2.788 2_666
H(5) H(21) 3.557 2_666
H(6) S(2) 3.049 2_666
H(6) O(3) 2.488 2_666
H(6) O(4) 3.580 2_666
H(6) N(3) 3.132 2_666
H(6) C(3) 3.422 2_766
H(6) C(16) 3.137 2_666
H(6) H(3) 2.721 2_766
H(6) H(4) 3.268 2_766
H(6) H(20) 2.687 2_666
H(6) H(21) 3.157 2_666
H(7) Cl(2) 3.287 2_666
H(7) N(3) 3.562 2_666
H(7) C(16) 3.488 2_666
H(7) H(20) 2.738 2_666
H(7) H(35) 3.065 2_666
H(8) Cl(2) 3.111 2_666
H(8) O(4) 3.156 2_666
H(8) C(28) 3.255 1_664
H(8) H(36) 3.208 1_664
H(8) H(37) 2.536 1_664
H(9) Cl(1) 3.278 2_776
H(9) C(28) 3.423 1_664
H(9) H(13) 3.543 2_776
H(9) H(19) 3.367 1_655
H(9) H(33) 3.597 2_766
H(9) H(36) 3.254 1_664
H(9) H(37) 2.750 1_664
H(10) Cl(1) 3.345 2_776
H(10) C(11) 3.074 2_776
H(10) C(28) 3.332 1_664
H(10) H(11) 3.088 2_776
H(10) H(12) 3.581 2_776
H(10) H(13) 2.280 2_776
H(10) H(36) 2.849 1_664
H(10) H(37) 2.944 1_664
H(11) Cl(1) 3.135 2_776
H(11) N(2) 3.060 2_776
H(11) C(11) 3.585 2_776
H(11) C(13) 3.346 2_776
H(11) H(10) 3.088 2_776
H(11) H(11) 3.255 2_776
H(11) H(13) 3.219 2_776
H(11) H(19) 2.778 1_655
H(12) S(1) 3.587 1_655
H(12) F(1) 3.540 1_655
H(12) O(1) 2.405 1_655
H(12) N(2) 3.513 2_776
H(12) C(13) 3.271 2_776
H(12) C(14) 3.542 2_776
H(12) H(10) 3.581 2_776
H(12) H(18) 2.910 2_776
H(12) H(19) 2.994 1_655
H(13) N(2) 3.453 2_776
H(13) C(10) 3.212 2_776
H(13) C(13) 3.497 2_776
H(13) H(9) 3.543 2_776
H(13) H(10) 2.280 2_776
H(13) H(11) 3.219 2_776
H(13) H(36) 3.167 2_667
H(14) F(5) 3.291 2_667
H(14) O(1) 3.316 1_655
H(14) O(2) 3.480 1_655
H(14) H(36) 3.278 2_667
H(15) F(1) 3.095 1_655
H(15) O(2) 2.921 1_655
H(15) C(16) 3.241 1_655
H(15) C(17) 3.396 1_655
H(15) H(20) 3.362 1_655
H(15) H(21) 2.619 1_655
H(15) H(22) 3.001 1_655
H(15) H(23) 3.418 1_655
H(16) F(5) 2.785 2_667
H(16) H(21) 3.208 1_655
H(16) H(26) 3.054 2_667
H(17) Cl(2) 2.804 2_666
H(17) C(24) 3.254 1_564
H(17) H(27) 3.149 1_564
H(17) H(28) 3.182 1_564
H(17) H(29) 2.891 1_564
H(17) H(32) 3.021 2_666
H(17) H(33) 3.497 2_666
H(18) Cl(1) 3.281 2_676
H(18) O(1) 2.471 2_676
H(18) N(2) 3.415 2_676
H(18) C(13) 3.458 2_676
H(18) C(24) 3.187 1_564
H(18) H(12) 2.910 2_776
H(18) H(27) 2.738 1_564
H(18) H(28) 3.049 1_564
H(18) H(29) 3.262 1_564
H(19) Cl(1) 2.923 2_676
H(19) O(1) 3.570 2_676
H(19) N(2) 3.128 2_676
H(19) C(11) 3.321 1_455
H(19) C(13) 3.162 2_676
H(19) H(9) 3.367 1_455
H(19) H(11) 2.778 1_455
H(19) H(12) 2.994 1_455
H(20) C(9) 2.903 2_666
H(20) H(3) 3.176 1_455
H(20) H(5) 2.788 2_666
H(20) H(6) 2.687 2_666
H(20) H(7) 2.738 2_666
H(20) H(15) 3.362 1_455
H(21) C(3) 3.388 1_455
H(21) C(12) 3.314 1_455
H(21) H(1) 3.361 1_455
H(21) H(3) 2.510 1_455
H(21) H(5) 3.557 2_666
H(21) H(6) 3.157 2_666
H(21) H(15) 2.619 1_455
H(21) H(16) 3.208 1_455
H(22) O(2) 2.448 .
H(22) H(15) 3.001 1_455
H(22) H(25) 3.564 2_667
H(23) F(4) 3.367 2_567
H(23) F(6) 2.913 2_567
H(23) H(15) 3.418 1_455
H(24) F(4) 3.530 2_567
H(24) F(6) 2.859 2_567
H(24) C(2) 3.399 2_667
H(24) H(1) 2.702 2_667
H(24) H(2) 3.364 2_667
H(25) S(1) 3.019 2_667
H(25) O(2) 2.483 2_667
H(25) N(1) 3.017 2_667
H(25) C(2) 3.040 2_667
H(25) H(1) 2.663 2_667
H(25) H(2) 3.006 2_667
H(25) H(22) 3.564 2_667
H(26) Cl(1) 3.328 2_667
H(26) N(1) 3.380 2_667
H(26) C(2) 3.304 2_667
H(26) H(1) 2.584 2_667
H(26) H(16) 3.054 2_667
H(27) Cl(1) 3.152 2_667
H(27) O(1) 3.227 2_667
H(27) C(14) 3.337 1_546
H(27) H(17) 3.149 1_546
H(27) H(18) 2.738 1_546
H(28) Cl(2) 3.348 2_657
H(28) C(14) 3.563 1_546
H(28) H(17) 3.182 1_546
H(28) H(18) 3.049 1_546
H(28) H(32) 3.589 2_657
H(28) H(36) 3.499 1_655
H(28) H(38) 3.158 1_655
H(29) Cl(2) 3.361 2_657
H(29) C(14) 3.493 1_546
H(29) C(25) 3.023 2_657
H(29) H(17) 2.891 1_546
H(29) H(18) 3.262 1_546
H(29) H(30) 2.907 2_657
H(29) H(31) 3.587 2_657
H(29) H(32) 2.320 2_657
H(30) Cl(2) 3.474 2_657
H(30) N(4) 3.026 2_657
H(30) C(27) 3.222 2_657
H(30) H(29) 2.907 2_657
H(30) H(30) 3.336 2_657
H(30) H(32) 3.492 2_657
H(30) H(38) 2.967 1_655
H(31) S(2) 3.459 1_655
H(31) F(4) 3.391 1_655
H(31) O(4) 2.353 1_655
H(31) C(27) 3.315 2_657
H(31) C(28) 3.511 2_657
H(31) H(29) 3.587 2_657
H(31) H(37) 2.850 2_657
H(31) H(38) 3.339 1_655
H(32) C(24) 3.260 2_657
H(32) H(17) 3.021 2_666
H(32) H(28) 3.589 2_657
H(32) H(29) 2.320 2_657
H(32) H(30) 3.492 2_657
H(33) F(3) 3.298 2_666
H(33) O(3) 3.495 1_655
H(33) H(9) 3.597 2_766
H(33) H(17) 3.497 2_666
H(34) F(2) 3.565 .
H(34) F(4) 3.512 1_655
H(34) O(2) 3.559 .
H(34) O(3) 2.987 1_655
H(34) H(2) 2.769 .
H(35) F(3) 2.805 2_666
H(35) H(7) 3.065 2_666
H(36) Cl(1) 3.116 2_667
H(36) C(10) 3.281 1_446
H(36) H(8) 3.208 1_446
H(36) H(9) 3.254 1_446
H(36) H(10) 2.849 1_446
H(36) H(13) 3.167 2_667
H(36) H(14) 3.278 2_667
H(36) H(28) 3.499 1_455
H(37) Cl(2) 3.251 2_557
H(37) O(4) 2.579 2_557
H(37) C(10) 2.904 1_446
H(37) C(25) 3.560 2_657
H(37) H(8) 2.536 1_446
H(37) H(9) 2.750 1_446
H(37) H(10) 2.944 1_446
H(37) H(31) 2.850 2_657
H(38) Cl(2) 2.934 2_557
H(38) O(4) 3.419 2_557
H(38) N(4) 3.187 2_557
H(38) C(25) 3.581 1_455
H(38) C(27) 3.153 2_557
H(38) H(28) 3.158 1_455
H(38) H(30) 2.967 1_455
H(38) H(31) 3.339 1_455
H(38) H(38) 3.457 2_557

loop_
_geom_torsion_atom_site_label_1
_geom_torsion_atom_site_label_2
_geom_torsion_atom_site_label_3
_geom_torsion_atom_site_label_4
_geom_torsion
Cl(1) Ir(1) N(1) S(1) 84.1(4)
Cl(1) Ir(1) N(1) C(2) -108.3(4)
Cl(1) Ir(1) N(2) C(13) -179(3)
Cl(1) Ir(1) C(4) C(3) 81.4(5)
Cl(1) Ir(1) C(4) C(5) -158.2(3)
Cl(1) Ir(1) C(4) C(8) -40.1(4)
Cl(1) Ir(1) C(5) C(4) 67.1(6)
Cl(1) Ir(1) C(5) C(6) -50.4(7)
Cl(1) Ir(1) C(5) C(9) -170.5(3)
Cl(1) Ir(1) C(6) C(5) 162.8(2)
Cl(1) Ir(1) C(6) C(7) 43.0(4)
Cl(1) Ir(1) C(6) C(10) -80.1(6)
Cl(1) Ir(1) C(7) C(6) -147.0(3)
Cl(1) Ir(1) C(7) C(8) 93.6(4)
Cl(1) Ir(1) C(7) C(11) -26.6(5)
Cl(1) Ir(1) C(8) C(4) 150.7(3)
Cl(1) Ir(1) C(8) C(7) -91.3(4)
Cl(1) Ir(1) C(8) C(12) 29.0(6)
N(1) Ir(1) N(2) C(13) -89(4)
N(2) Ir(1) N(1) S(1) -5.3(5)
N(2) Ir(1) N(1) C(2) 162.2(4)
N(1) Ir(1) C(4) C(3) -0.8(4)
N(1) Ir(1) C(4) C(5) 119.6(4)
N(1) Ir(1) C(4) C(8) -122.2(3)
C(4) Ir(1) N(1) S(1) -144.3(5)
C(4) Ir(1) N(1) C(2) 23.2(4)
N(1) Ir(1) C(5) C(4) -61.3(4)
N(1) Ir(1) C(5) C(6) -178.7(3)
N(1) Ir(1) C(5) C(9) 61.1(5)
C(5) Ir(1) N(1) S(1) -109.7(5)
C(5) Ir(1) N(1) C(2) 57.8(4)
N(1) Ir(1) C(6) C(5) 2.0(5)
N(1) Ir(1) C(6) C(7) -117.7(4)
N(1) Ir(1) C(6) C(10) 119.2(6)
C(6) Ir(1) N(1) S(1) -111.0(5)
C(6) Ir(1) N(1) C(2) 56.6(6)
N(1) Ir(1) C(7) C(6) 114.9(4)
N(1) Ir(1) C(7) C(8) -4.5(6)
N(1) Ir(1) C(7) C(11) -124.7(5)
C(7) Ir(1) N(1) S(1) -175.5(4)
C(7) Ir(1) N(1) C(2) -8.0(6)
N(1) Ir(1) C(8) C(4) 59.2(4)
N(1) Ir(1) C(8) C(7) 177.2(4)
N(1) Ir(1) C(8) C(12) -62.5(6)
C(8) Ir(1) N(1) S(1) -178.4(4)
C(8) Ir(1) N(1) C(2) -10.8(5)
N(2) Ir(1) C(4) C(3) -88.3(5)
N(2) Ir(1) C(4) C(5) 32.2(5)
N(2) Ir(1) C(4) C(8) 150.3(3)
C(4) Ir(1) N(2) C(13) -7(4)
N(2) Ir(1) C(5) C(4) -159.0(3)
N(2) Ir(1) C(5) C(6) 83.5(3)
N(2) Ir(1) C(5) C(9) -36.6(5)
C(5) Ir(1) N(2) C(13) 14(4)
N(2) Ir(1) C(6) C(5) -103.3(3)
N(2) Ir(1) C(6) C(7) 137.0(3)
N(2) Ir(1) C(6) C(10) 13.9(7)
C(6) Ir(1) N(2) C(13) 53(4)
N(2) Ir(1) C(7) C(6) -53.5(4)
N(2) Ir(1) C(7) C(8) -172.8(4)
N(2) Ir(1) C(7) C(11) 67.0(6)
C(7) Ir(1) N(2) C(13) 84(4)
N(2) Ir(1) C(8) C(4) -99.3(8)
N(2) Ir(1) C(8) C(7) 18.7(10)
N(2) Ir(1) C(8) C(12) 139.0(7)
C(8) Ir(1) N(2) C(13) 70(4)
C(4) Ir(1) C(5) C(6) -117.5(5)
C(4) Ir(1) C(5) C(9) 122.4(7)
C(5) Ir(1) C(4) C(3) -120.5(6)
C(5) Ir(1) C(4) C(8) 118.1(5)
C(4) Ir(1) C(6) C(5) 38.4(3)
C(4) Ir(1) C(6) C(7) -81.3(3)
C(4) Ir(1) C(6) C(10) 155.6(7)
C(6) Ir(1) C(4) C(3) -158.7(5)
C(6) Ir(1) C(4) C(5) -38.2(4)
C(6) Ir(1) C(4) C(8) 79.9(4)
C(4) Ir(1) C(7) C(6) 80.9(4)
C(4) Ir(1) C(7) C(8) -38.5(4)
C(4) Ir(1) C(7) C(11) -158.7(6)
C(7) Ir(1) C(4) C(3) 158.9(5)
C(7) Ir(1) C(4) C(5) -80.6(4)
C(7) Ir(1) C(4) C(8) 37.5(3)
C(4) Ir(1) C(8) C(7) 118.0(5)
C(4) Ir(1) C(8) C(12) -121.7(7)
C(8) Ir(1) C(4) C(3) 121.4(6)
C(8) Ir(1) C(4) C(5) -118.1(5)
C(5) Ir(1) C(6) C(7) -119.7(5)
C(5) Ir(1) C(6) C(10) 117.2(8)
C(6) Ir(1) C(5) C(4) 117.5(5)
C(6) Ir(1) C(5) C(9) -120.1(6)
C(5) Ir(1) C(7) C(6) 37.2(3)
C(5) Ir(1) C(7) C(8) -82.1(4)
C(5) Ir(1) C(7) C(11) 157.6(6)
C(7) Ir(1) C(5) C(4) 81.0(4)
C(7) Ir(1) C(5) C(6) -36.4(3)
C(7) Ir(1) C(5) C(9) -156.6(5)
C(5) Ir(1) C(8) C(4) -37.9(3)
C(5) Ir(1) C(8) C(7) 80.1(4)
C(5) Ir(1) C(8) C(12) -159.5(6)
C(8) Ir(1) C(5) C(4) 38.2(3)
C(8) Ir(1) C(5) C(6) -79.2(4)
C(8) Ir(1) C(5) C(9) 160.6(6)
C(6) Ir(1) C(7) C(8) -119.3(5)
C(6) Ir(1) C(7) C(11) 120.4(7)
C(7) Ir(1) C(6) C(5) 119.7(5)
C(7) Ir(1) C(6) C(10) -123.1(8)
C(6) Ir(1) C(8) C(4) -81.3(4)
C(6) Ir(1) C(8) C(7) 36.7(4)
C(6) Ir(1) C(8) C(12) 157.1(6)
C(8) Ir(1) C(6) C(5) 82.6(4)
C(8) Ir(1) C(6) C(7) -37.1(3)
C(8) Ir(1) C(6) C(10) -160.2(7)
C(7) Ir(1) C(8) C(4) -118.0(5)
C(7) Ir(1) C(8) C(12) 120.3(8)
C(8) Ir(1) C(7) C(6) 119.3(5)
C(8) Ir(1) C(7) C(11) -120.2(7)
Cl(2) Ir(2) N(3) S(2) 74.3(4)
Cl(2) Ir(2) N(3) C(16) -107.7(4)
Cl(2) Ir(2) N(4) C(27) -134(6)
Cl(2) Ir(2) C(18) C(17) 82.3(5)
Cl(2) Ir(2) C(18) C(19) -157.9(3)
Cl(2) Ir(2) C(18) C(22) -39.8(4)
Cl(2) Ir(2) C(19) C(18) 66.6(6)
Cl(2) Ir(2) C(19) C(20) -50.9(7)
Cl(2) Ir(2) C(19) C(23) -171.9(3)
Cl(2) Ir(2) C(20) C(19) 162.3(2)
Cl(2) Ir(2) C(20) C(21) 43.6(4)
Cl(2) Ir(2) C(20) C(24) -79.8(6)
Cl(2) Ir(2) C(21) C(20) -146.6(3)
Cl(2) Ir(2) C(21) C(22) 92.9(4)
Cl(2) Ir(2) C(21) C(25) -26.2(5)
Cl(2) Ir(2) C(22) C(18) 150.8(3)
Cl(2) Ir(2) C(22) C(21) -92.3(4)
Cl(2) Ir(2) C(22) C(26) 29.4(6)
N(3) Ir(2) N(4) C(27) -43(6)
N(4) Ir(2) N(3) S(2) -14.7(5)
N(4) Ir(2) N(3) C(16) 163.3(4)
N(3) Ir(2) C(18) C(17) -0.8(4)
N(3) Ir(2) C(18) C(19) 118.9(3)
N(3) Ir(2) C(18) C(22) -122.9(3)
C(18) Ir(2) N(3) S(2) -154.5(5)
C(18) Ir(2) N(3) C(16) 23.5(4)
N(3) Ir(2) C(19) C(18) -61.8(3)
N(3) Ir(2) C(19) C(20) -179.4(3)
N(3) Ir(2) C(19) C(23) 59.6(5)
C(19) Ir(2) N(3) S(2) -119.8(5)
C(19) Ir(2) N(3) C(16) 58.3(4)
N(3) Ir(2) C(20) C(19) 0.9(5)
N(3) Ir(2) C(20) C(21) -117.8(4)
N(3) Ir(2) C(20) C(24) 118.8(6)
C(20) Ir(2) N(3) S(2) -120.3(5)
C(20) Ir(2) N(3) C(16) 57.7(6)
N(3) Ir(2) C(21) C(20) 113.5(4)
N(3) Ir(2) C(21) C(22) -7.1(6)
N(3) Ir(2) C(21) C(25) -126.2(5)
C(21) Ir(2) N(3) S(2) 176.5(4)
C(21) Ir(2) N(3) C(16) -5.5(7)
N(3) Ir(2) C(22) C(18) 58.6(4)
N(3) Ir(2) C(22) C(21) 175.5(4)
N(3) Ir(2) C(22) C(26) -62.8(6)
C(22) Ir(2) N(3) S(2) 171.9(4)
C(22) Ir(2) N(3) C(16) -10.1(5)
N(4) Ir(2) C(18) C(17) -85.8(5)
N(4) Ir(2) C(18) C(19) 33.9(5)
N(4) Ir(2) C(18) C(22) 152.1(3)
C(18) Ir(2) N(4) C(27) 37(6)
N(4) Ir(2) C(19) C(18) -158.1(3)
N(4) Ir(2) C(19) C(20) 84.3(3)
N(4) Ir(2) C(19) C(23) -36.7(5)
C(19) Ir(2) N(4) C(27) 59(6)
N(4) Ir(2) C(20) C(19) -103.4(3)
N(4) Ir(2) C(20) C(21) 138.0(3)
N(4) Ir(2) C(20) C(24) 14.5(6)
C(20) Ir(2) N(4) C(27) 98(6)
N(4) Ir(2) C(21) C(20) -53.1(4)
N(4) Ir(2) C(21) C(22) -173.6(4)
N(4) Ir(2) C(21) C(25) 67.3(6)
C(21) Ir(2) N(4) C(27) 128(6)
N(4) Ir(2) C(22) C(18) -99.5(8)
N(4) Ir(2) C(22) C(21) 17.5(11)
N(4) Ir(2) C(22) C(26) 139.1(7)
C(22) Ir(2) N(4) C(27) 115(6)
C(18) Ir(2) C(19) C(20) -117.6(5)
C(18) Ir(2) C(19) C(23) 121.5(6)
C(19) Ir(2) C(18) C(17) -119.7(6)
C(19) Ir(2) C(18) C(22) 118.2(5)
C(18) Ir(2) C(20) C(19) 38.3(3)
C(18) Ir(2) C(20) C(21) -80.3(4)
C(18) Ir(2) C(20) C(24) 156.2(7)
C(20) Ir(2) C(18) C(17) -157.8(5)
C(20) Ir(2) C(18) C(19) -38.0(3)
C(20) Ir(2) C(18) C(22) 80.2(4)
C(18) Ir(2) C(21) C(20) 81.7(4)
C(18) Ir(2) C(21) C(22) -38.9(4)
C(18) Ir(2) C(21) C(25) -158.0(6)
C(21) Ir(2) C(18) C(17) 160.1(5)
C(21) Ir(2) C(18) C(19) -80.2(4)
C(21) Ir(2) C(18) C(22) 38.0(3)
C(18) Ir(2) C(22) C(21) 117.0(5)
C(18) Ir(2) C(22) C(26) -121.4(7)
C(22) Ir(2) C(18) C(17) 122.1(6)
C(22) Ir(2) C(18) C(19) -118.2(5)
C(19) Ir(2) C(20) C(21) -118.7(5)
C(19) Ir(2) C(20) C(24) 117.9(8)
C(20) Ir(2) C(19) C(18) 117.6(5)
C(20) Ir(2) C(19) C(23) -121.0(6)
C(19) Ir(2) C(21) C(20) 37.8(3)
C(19) Ir(2) C(21) C(22) -82.8(4)
C(19) Ir(2) C(21) C(25) 158.1(6)
C(21) Ir(2) C(19) C(18) 80.8(3)
C(21) Ir(2) C(19) C(20) -36.8(3)
C(21) Ir(2) C(19) C(23) -157.7(6)
C(19) Ir(2) C(22) C(18) -37.9(3)
C(19) Ir(2) C(22) C(21) 79.1(4)
C(19) Ir(2) C(22) C(26) -159.3(7)
C(22) Ir(2) C(19) C(18) 38.0(3)
C(22) Ir(2) C(19) C(20) -79.6(4)
C(22) Ir(2) C(19) C(23) 159.5(6)
C(20) Ir(2) C(21) C(22) -120.6(6)
C(20) Ir(2) C(21) C(25) 120.3(7)
C(21) Ir(2) C(20) C(19) 118.7(5)
C(21) Ir(2) C(20) C(24) -123.4(8)
C(20) Ir(2) C(22) C(18) -81.1(4)
C(20) Ir(2) C(22) C(21) 35.9(4)
C(20) Ir(2) C(22) C(26) 157.5(7)
C(22) Ir(2) C(20) C(19) 82.2(4)
C(22) Ir(2) C(20) C(21) -36.4(3)
C(22) Ir(2) C(20) C(24) -159.9(7)
C(21) Ir(2) C(22) C(18) -117.0(5)
C(21) Ir(2) C(22) C(26) 121.6(8)
C(22) Ir(2) C(21) C(20) 120.6(6)
C(22) Ir(2) C(21) C(25) -119.1(7)
O(1) S(1) N(1) Ir(1) -30.7(5)
O(1) S(1) N(1) C(2) 162.7(5)
O(1) S(1) C(1) F(1) -70.2(5)
O(1) S(1) C(1) F(2) 169.8(5)
O(1) S(1) C(1) F(3) 50.7(5)
O(2) S(1) N(1) Ir(1) -168.0(4)
O(2) S(1) N(1) C(2) 25.5(6)
O(2) S(1) C(1) F(1) 53.6(5)
O(2) S(1) C(1) F(2) -66.5(5)
O(2) S(1) C(1) F(3) 174.5(5)
N(1) S(1) C(1) F(1) 172.6(4)
N(1) S(1) C(1) F(2) 52.5(5)
N(1) S(1) C(1) F(3) -66.5(5)
C(1) S(1) N(1) Ir(1) 81.2(5)
C(1) S(1) N(1) C(2) -85.3(5)
O(3) S(2) N(3) Ir(2) -161.1(4)
O(3) S(2) N(3) C(16) 21.0(6)
O(3) S(2) C(15) F(4) 60.1(5)
O(3) S(2) C(15) F(5) -178.3(5)
O(3) S(2) C(15) F(6) -58.8(5)
O(4) S(2) N(3) Ir(2) -23.5(6)
O(4) S(2) N(3) C(16) 158.6(5)
O(4) S(2) C(15) F(4) -63.4(5)
O(4) S(2) C(15) F(5) 58.2(5)
O(4) S(2) C(15) F(6) 177.7(4)
N(3) S(2) C(15) F(4) 179.3(4)
N(3) S(2) C(15) F(5) -59.1(6)
N(3) S(2) C(15) F(6) 60.5(5)
C(15) S(2) N(3) Ir(2) 87.7(5)
C(15) S(2) N(3) C(16) -90.1(5)
Ir(1) N(1) C(2) C(3) -41.8(6)
S(1) N(1) C(2) C(3) 127.7(5)
Ir(1) N(2) C(13) C(14) 84(37)
Ir(2) N(3) C(16) C(17) -42.1(6)
S(2) N(3) C(16) C(17) 136.2(5)
Ir(2) N(4) C(27) C(28) 53(19)
N(1) C(2) C(3) C(4) 41.8(7)
C(2) C(3) C(4) Ir(1) -21.7(6)
C(2) C(3) C(4) C(5) -104.4(7)
C(2) C(3) C(4) C(8) 60.5(8)
Ir(1) C(4) C(5) C(6) 62.4(4)
Ir(1) C(4) C(5) C(9) -121.7(7)
Ir(1) C(4) C(8) C(7) -62.3(4)
Ir(1) C(4) C(8) C(12) 122.0(6)
C(3) C(4) C(5) Ir(1) 106.0(6)
C(3) C(4) C(5) C(6) 168.4(6)
C(3) C(4) C(5) C(9) -15.7(10)
C(3) C(4) C(8) Ir(1) -105.3(6)
C(3) C(4) C(8) C(7) -167.6(5)
C(3) C(4) C(8) C(12) 16.6(10)
C(5) C(4) C(8) Ir(1) 61.6(4)
C(5) C(4) C(8) C(7) -0.7(7)
C(5) C(4) C(8) C(12) -176.4(6)
C(8) C(4) C(5) Ir(1) -61.1(4)
C(8) C(4) C(5) C(6) 1.3(7)
C(8) C(4) C(5) C(9) 177.2(6)
Ir(1) C(5) C(6) C(7) 58.8(4)
Ir(1) C(5) C(6) C(10) -121.8(6)
C(4) C(5) C(6) Ir(1) -60.2(4)
C(4) C(5) C(6) C(7) -1.4(7)
C(4) C(5) C(6) C(10) 178.0(6)
C(9) C(5) C(6) Ir(1) 123.7(6)
C(9) C(5) C(6) C(7) -177.5(6)
C(9) C(5) C(6) C(10) 1.9(10)
Ir(1) C(6) C(7) C(8) 58.7(4)
Ir(1) C(6) C(7) C(11) -123.6(6)
C(5) C(6) C(7) Ir(1) -57.7(4)
C(5) C(6) C(7) C(8) 1.0(7)
C(5) C(6) C(7) C(11) 178.7(6)
C(10) C(6) C(7) Ir(1) 122.9(7)
C(10) C(6) C(7) C(8) -178.4(6)
C(10) C(6) C(7) C(11) -0.7(10)
Ir(1) C(7) C(8) C(4) 60.4(4)
Ir(1) C(7) C(8) C(12) -123.8(6)
C(6) C(7) C(8) Ir(1) -60.6(4)
C(6) C(7) C(8) C(4) -0.2(6)
C(6) C(7) C(8) C(12) 175.7(6)
C(11) C(7) C(8) Ir(1) 121.8(6)
C(11) C(7) C(8) C(4) -177.8(6)
C(11) C(7) C(8) C(12) -2.0(10)
N(3) C(16) C(17) C(18) 41.9(7)
C(16) C(17) C(18) Ir(2) -21.6(6)
C(16) C(17) C(18) C(19) -103.8(7)
C(16) C(17) C(18) C(22) 61.1(8)
Ir(2) C(18) C(19) C(20) 62.1(5)
Ir(2) C(18) C(19) C(23) -121.3(7)
Ir(2) C(18) C(22) C(21) -61.7(4)
Ir(2) C(18) C(22) C(26) 122.5(7)
C(17) C(18) C(19) Ir(2) 105.5(6)
C(17) C(18) C(19) C(20) 167.6(6)
C(17) C(18) C(19) C(23) -15.8(11)
C(17) C(18) C(22) Ir(2) -105.0(6)
C(17) C(18) C(22) C(21) -166.7(6)
C(17) C(18) C(22) C(26) 17.5(11)
C(19) C(18) C(22) Ir(2) 61.8(4)
C(19) C(18) C(22) C(21) 0.1(6)
C(19) C(18) C(22) C(26) -175.7(7)
C(22) C(18) C(19) Ir(2) -61.7(4)
C(22) C(18) C(19) C(20) 0.4(8)
C(22) C(18) C(19) C(23) 177.0(7)
Ir(2) C(19) C(20) C(21) 59.3(4)
Ir(2) C(19) C(20) C(24) -122.0(7)
C(18) C(19) C(20) Ir(2) -60.1(4)
C(18) C(19) C(20) C(21) -0.8(8)
C(18) C(19) C(20) C(24) 177.9(6)
C(23) C(19) C(20) Ir(2) 123.2(7)
C(23) C(19) C(20) C(21) -177.5(6)
C(23) C(19) C(20) C(24) 1.3(11)
Ir(2) C(20) C(21) C(22) 59.6(5)
Ir(2) C(20) C(21) C(25) -120.9(6)
C(19) C(20) C(21) Ir(2) -58.7(4)
C(19) C(20) C(21) C(22) 0.9(8)
C(19) C(20) C(21) C(25) -179.6(6)
C(24) C(20) C(21) Ir(2) 122.6(7)
C(24) C(20) C(21) C(22) -177.8(7)
C(24) C(20) C(21) C(25) 1.8(12)
Ir(2) C(21) C(22) C(18) 60.3(4)
Ir(2) C(21) C(22) C(26) -123.8(7)
C(20) C(21) C(22) Ir(2) -60.9(5)
C(20) C(21) C(22) C(18) -0.7(8)
C(20) C(21) C(22) C(26) 175.3(7)
C(25) C(21) C(22) Ir(2) 119.6(7)
C(25) C(21) C(22) C(18) 179.8(5)
C(25) C(21) C(22) C(26) -4.2(11)
